data_7233117
loop_
_publ_author_name
'Hong-Yan Li'
'Liang Zhou'
'Ming-Yu Teng'
'Qiu-Lei Xu'
'Chen Lin'
'You-Xuan Zheng'
'Jing-Lin Zuo'
'Hong-Jie Zhangb'
'Xiao-Zeng Youa'

_publ_section_title
;
 Highly efficient green phosphorescent OLEDs based on a novel iridium
 complex
;
_journal_name_full 'Journal of Materials Chemistry C'
_journal_page_first 560
_journal_page_last 565
_journal_paper_doi 10.1039/C2TC00052K
_journal_volume 1
_journal_year 2013
_chemical_formula_moiety 'C52 H30 F18 Ir N3 O2 P2'
_chemical_formula_sum 'C52 H30 F18 Ir N3 O2 P2'
_chemical_formula_weight 1324.95
_space_group_IT_number 61
_space_group_name_Hall '-P 2ac 2ab'
_space_group_name_H-M_alt 'P b c a'
_symmetry_cell_setting orthorhombic
_symmetry_space_group_name_Hall '-P 2ac 2ab'
_symmetry_space_group_name_H-M 'P b c a'
_atom_sites_solution_hydrogens geom
_atom_sites_solution_primary direct
_atom_sites_solution_secondary difmap
_cell_angle_alpha 90.00
_cell_angle_beta 90.00
_cell_angle_gamma 90.00
_cell_formula_units_Z 8
_cell_length_a 25.213(2)
_cell_length_b 16.3919(13)
_cell_length_c 26.065(3)
_cell_measurement_temperature 296(2)
_cell_volume 10772.4(17)
_computing_cell_refinement 'Bruker SMART'
_computing_data_collection 'Bruker SMART'
_computing_data_reduction 'Bruker SAINT'
_computing_molecular_graphics 'Bruker SHELXTL'
_computing_publication_material 'Bruker SHELXTL'
_computing_structure_refinement 'Bruker SHELXTL'
_computing_structure_solution 'Bruker SHELXTL'
_diffrn_ambient_temperature 296(2)
_diffrn_measured_fraction_theta_full 0.997
_diffrn_measured_fraction_theta_max 0.997
_diffrn_measurement_device_type 'CCD area detector'
_diffrn_measurement_method 'phi and omega scans'
_diffrn_radiation_monochromator graphite
_diffrn_radiation_source 'fine-focus sealed tube'
_diffrn_radiation_type MoK\a
_diffrn_radiation_wavelength 0.71073
_diffrn_reflns_av_R_equivalents 0.0495
_diffrn_reflns_av_sigmaI/netI 0.0477
_diffrn_reflns_limit_h_max 20
_diffrn_reflns_limit_h_min -29
_diffrn_reflns_limit_k_max 19
_diffrn_reflns_limit_k_min -9
_diffrn_reflns_limit_l_max 30
_diffrn_reflns_limit_l_min -30
_diffrn_reflns_number 37560
_diffrn_reflns_theta_full 25.00
_diffrn_reflns_theta_max 25.00
_diffrn_reflns_theta_min 1.68
_exptl_absorpt_coefficient_mu 2.643
_exptl_absorpt_correction_T_max 0.728
_exptl_absorpt_correction_T_min 0.698
_exptl_absorpt_correction_type multi-scan
_exptl_absorpt_process_details 'SADABS,2000; Bruker'
_exptl_crystal_colour yellow
_exptl_crystal_density_diffrn 1.634
_exptl_crystal_density_method 'not measured'
_exptl_crystal_description block
_exptl_crystal_F_000 5184
_exptl_crystal_size_max 0.14
_exptl_crystal_size_mid 0.13
_exptl_crystal_size_min 0.12
_refine_diff_density_max 0.969
_refine_diff_density_min -0.786
_refine_diff_density_rms 0.098
_refine_ls_extinction_method none
_refine_ls_goodness_of_fit_ref 1.055
_refine_ls_hydrogen_treatment constr
_refine_ls_matrix_type full
_refine_ls_number_parameters 759
_refine_ls_number_reflns 9452
_refine_ls_number_restraints 496
_refine_ls_restrained_S_all 1.170
_refine_ls_R_factor_all 0.0624
_refine_ls_R_factor_gt 0.0371
_refine_ls_shift/su_max 0.002
_refine_ls_shift/su_mean 0.000
_refine_ls_structure_factor_coef Fsqd
_refine_ls_weighting_details 'calc w=1/[\s^2^(Fo^2^)+(0.0435P)^2^+11.6242P] where P=(Fo^2^+2Fc^2^)/3'
_refine_ls_weighting_scheme calc
_refine_ls_wR_factor_gt 0.0896
_refine_ls_wR_factor_ref 0.0983
_reflns_number_gt 6818
_reflns_number_total 9452
_reflns_threshold_expression >2sigma(I)
_cod_data_source_file J-Mat-Chem-C-2013-1-560.cif
_cod_data_source_block 2
_cod_original_cell_volume 10772.5(17)
_cod_original_sg_symbol_Hall '-P 2ac 2ab '
_cod_database_code 7233117

loop_
_symmetry_equiv_pos_as_xyz
'x, y, z'
'-x+1/2, -y, z+1/2'
'-x, y+1/2, -z+1/2'
'x+1/2, -y+1/2, -z'
'-x, -y, -z'
'x-1/2, y, -z-1/2'
'x, -y-1/2, z-1/2'
'-x-1/2, y-1/2, z'

loop_
_atom_site_label
_atom_site_type_symbol
_atom_site_fract_x
_atom_site_fract_y
_atom_site_fract_z
_atom_site_U_iso_or_equiv
_atom_site_adp_type
_atom_site_occupancy
_atom_site_symmetry_multiplicity
_atom_site_calc_flag
_atom_site_refinement_flags
_atom_site_disorder_assembly
_atom_site_disorder_group
Ir1 Ir 0.951441(8) 0.928505(12) 0.218208(8) 0.02923(9) Uani 1 1 d . . .
P1 P 0.95691(6) 1.08617(9) 0.13871(6) 0.0348(3) Uani 1 1 d . . .
P2 P 0.92157(6) 0.93875(9) 0.09561(6) 0.0339(3) Uani 1 1 d . . .
C1 C 0.8385(2) 0.9829(4) 0.2316(2) 0.0472(16) Uani 1 1 d U . .
H1 H 0.8332 0.9616 0.1990 0.057 Uiso 1 1 calc R . .
C2 C 0.7964(3) 1.0192(4) 0.2568(3) 0.0605(19) Uani 1 1 d U . .
H2 H 0.7631 1.0216 0.2415 0.073 Uiso 1 1 calc R . .
C3 C 0.8043(3) 1.0515(4) 0.3049(3) 0.063(2) Uani 1 1 d U . .
H3 H 0.7767 1.0775 0.3221 0.076 Uiso 1 1 calc R . .
C4 C 0.8538(3) 1.0448(4) 0.3273(2) 0.0512(16) Uani 1 1 d U . .
H4 H 0.8595 1.0656 0.3600 0.061 Uiso 1 1 calc R . .
C5 C 0.8946(2) 1.0075(3) 0.3014(2) 0.0380(13) Uani 1 1 d U . .
C6 C 0.9487(2) 0.9957(3) 0.3198(2) 0.0346(13) Uani 1 1 d U . .
C7 C 0.9667(3) 1.0205(4) 0.3685(2) 0.0462(16) Uani 1 1 d U . .
H7 H 0.9433 1.0459 0.3909 0.055 Uiso 1 1 calc R . .
C8 C 1.0182(3) 1.0077(4) 0.3834(2) 0.0478(16) Uani 1 1 d U . .
H8 H 1.0296 1.0236 0.4158 0.057 Uiso 1 1 calc R . .
C9 C 1.0529(2) 0.9710(4) 0.3494(2) 0.0433(15) Uani 1 1 d U A .
C10 C 1.0356(2) 0.9440(3) 0.3016(2) 0.0371(14) Uani 1 1 d U . .
H10 H 1.0594 0.9173 0.2801 0.044 Uiso 1 1 calc R . .
C11 C 0.9839(2) 0.9559(3) 0.28506(19) 0.0313(12) Uani 1 1 d U . .
C12 C 1.1076(3) 0.9590(3) 0.3634(2) 0.064(2) Uani 1 1 d DU . .
C13 C 1.0592(2) 0.9171(4) 0.1686(2) 0.0426(15) Uani 1 1 d U . .
H13 H 1.0580 0.9738 0.1676 0.051 Uiso 1 1 calc R . .
C14 C 1.1031(2) 0.8770(4) 0.1495(2) 0.0524(17) Uani 1 1 d U . .
H14 H 1.1314 0.9065 0.1361 0.063 Uiso 1 1 calc R . .
C15 C 1.1047(3) 0.7934(4) 0.1502(2) 0.0563(18) Uani 1 1 d U . .
H15 H 1.1334 0.7655 0.1362 0.068 Uiso 1 1 calc R . .
C16 C 1.0628(2) 0.7508(4) 0.1722(2) 0.0474(16) Uani 1 1 d U . .
H16 H 1.0637 0.6941 0.1738 0.057 Uiso 1 1 calc R . .
C17 C 1.0197(2) 0.7929(3) 0.1919(2) 0.0359(13) Uani 1 1 d U . .
C18 C 0.9745(2) 0.7571(3) 0.2186(2) 0.0347(13) Uani 1 1 d U . .
C19 C 0.9366(2) 0.8129(3) 0.2379(2) 0.0326(12) Uani 1 1 d U . .
C20 C 0.8939(2) 0.7816(3) 0.2649(2) 0.0389(14) Uani 1 1 d U . .
H20 H 0.8688 0.8169 0.2786 0.047 Uiso 1 1 calc R . .
C21 C 0.8882(2) 0.6983(4) 0.2717(2) 0.0449(15) Uani 1 1 d U . .
C22 C 0.9253(3) 0.6441(4) 0.2519(3) 0.0512(16) Uani 1 1 d U . .
H22 H 0.9208 0.5882 0.2564 0.061 Uiso 1 1 calc R . .
C23 C 0.9684(3) 0.6733(4) 0.2259(2) 0.0477(16) Uani 1 1 d U . .
H23 H 0.9937 0.6373 0.2131 0.057 Uiso 1 1 calc R . .
C24 C 0.8438(2) 0.6650(3) 0.2983(2) 0.065(2) Uani 1 1 d DU . .
C25 C 0.8968(2) 1.1422(3) 0.1525(2) 0.0404(14) Uani 1 1 d U . .
C26 C 0.8905(3) 1.1779(4) 0.2004(2) 0.0506(16) Uani 1 1 d U . .
H26 H 0.9168 1.1713 0.2251 0.061 Uiso 1 1 calc R . .
C27 C 0.8458(3) 1.2231(4) 0.2120(3) 0.0582(18) Uani 1 1 d U . .
H27 H 0.8426 1.2482 0.2439 0.070 Uiso 1 1 calc R . .
C28 C 0.8064(3) 1.2307(4) 0.1763(3) 0.0561(17) Uani 1 1 d U . .
C29 C 0.8111(3) 1.1953(4) 0.1295(3) 0.066(2) Uani 1 1 d U . .
H29 H 0.7838 1.2005 0.1057 0.079 Uiso 1 1 calc R . .
C30 C 0.8566(3) 1.1510(4) 0.1170(3) 0.0542(17) Uani 1 1 d U . .
H30 H 0.8598 1.1274 0.0846 0.065 Uiso 1 1 calc R . .
C31 C 1.0046(2) 1.1602(3) 0.1172(2) 0.0353(13) Uani 1 1 d U . .
C32 C 1.0022(3) 1.2418(4) 0.1313(2) 0.0518(16) Uani 1 1 d U . .
H32 H 0.9748 1.2598 0.1524 0.062 Uiso 1 1 calc R . .
C33 C 1.0399(3) 1.2964(4) 0.1142(3) 0.0593(19) Uani 1 1 d U . .
H33 H 1.0382 1.3508 0.1242 0.071 Uiso 1 1 calc R . .
C34 C 1.0799(3) 1.2702(4) 0.0825(2) 0.0509(16) Uani 1 1 d U B .
C35 C 1.0833(3) 1.1902(4) 0.0680(3) 0.0545(17) Uani 1 1 d U . .
H35 H 1.1106 1.1729 0.0466 0.065 Uiso 1 1 calc R . .
C36 C 1.0459(2) 1.1357(4) 0.0855(2) 0.0477(16) Uani 1 1 d U . .
H36 H 1.0483 1.0812 0.0759 0.057 Uiso 1 1 calc R . .
C37 C 0.7601(3) 1.2800(4) 0.1874(2) 0.086(3) Uani 1 1 d DU . .
C38 C 1.1178(3) 1.3293(4) 0.0639(2) 0.081(2) Uani 1 1 d DU . .
C39 C 0.8637(3) 0.9817(4) 0.0091(2) 0.0556(16) Uani 1 1 d U . .
H39 H 0.8939 1.0106 -0.0004 0.067 Uiso 1 1 calc R . .
C40 C 0.8640(2) 0.9394(3) 0.0542(2) 0.0399(13) Uani 1 1 d U . .
C41 C 0.8197(3) 0.8975(6) 0.0682(3) 0.089(3) Uani 1 1 d U . .
H41 H 0.8187 0.8686 0.0989 0.107 Uiso 1 1 calc R . .
C42 C 0.7755(4) 0.8987(7) 0.0355(4) 0.117(3) Uani 1 1 d U . .
H42 H 0.7454 0.8687 0.0439 0.140 Uiso 1 1 calc R . .
C43 C 0.7763(3) 0.9434(6) -0.0084(3) 0.090(3) Uani 1 1 d U . .
C44 C 0.8206(3) 0.9829(5) -0.0224(3) 0.073(2) Uani 1 1 d U . .
H44 H 0.8218 1.0109 -0.0534 0.088 Uiso 1 1 calc R . .
C45 C 0.7310(4) 0.9450(5) -0.0418(3) 0.121(3) Uani 1 1 d DU . .
C46 C 0.9543(3) 0.7810(4) 0.0753(2) 0.0521(17) Uani 1 1 d U . .
H46 H 0.9255 0.7658 0.0955 0.063 Uiso 1 1 calc R . .
C47 C 0.9651(2) 0.8637(3) 0.0668(2) 0.0371(14) Uani 1 1 d U . .
C48 C 1.0079(2) 0.8842(4) 0.0371(2) 0.0488(16) Uani 1 1 d U . .
H48 H 1.0152 0.9389 0.0309 0.059 Uiso 1 1 calc R . .
C49 C 1.0403(3) 0.8253(4) 0.0163(3) 0.0555(18) Uani 1 1 d U . .
H49 H 1.0694 0.8401 -0.0036 0.067 Uiso 1 1 calc R . .
C50 C 1.0291(3) 0.7447(4) 0.0250(2) 0.0535(17) Uani 1 1 d U . .
C51 C 0.9862(3) 0.7226(4) 0.0541(3) 0.0599(19) Uani 1 1 d U . .
H51 H 0.9787 0.6677 0.0594 0.072 Uiso 1 1 calc R . .
C52 C 1.0628(3) 0.6835(4) 0.0059(2) 0.082(2) Uani 1 1 d DU . .
F1 F 1.1433(3) 0.9939(8) 0.3306(4) 0.098(3) Uani 0.78(2) 1 d PDU A 1
F2 F 1.1219(3) 0.8780(3) 0.3653(4) 0.082(3) Uani 0.78(2) 1 d PDU A 1
F3 F 1.1211(3) 0.9830(7) 0.4123(3) 0.090(3) Uani 0.78(2) 1 d PDU A 1
F1' F 1.1322(8) 1.0234(14) 0.3891(13) 0.073(9) Uani 0.22(2) 1 d PDU A 2
F2' F 1.1427(8) 0.948(2) 0.3227(7) 0.068(8) Uani 0.22(2) 1 d PDU A 2
F3' F 1.1245(14) 0.8900(16) 0.3899(15) 0.103(13) Uani 0.22(2) 1 d PDU A 2
F4 F 0.81522(19) 0.7175(3) 0.3281(2) 0.1008(17) Uani 1 1 d DU . .
F5 F 0.8542(2) 0.6017(3) 0.3314(2) 0.1028(17) Uani 1 1 d DU . .
F6 F 0.80566(19) 0.6316(3) 0.2673(2) 0.1084(18) Uani 1 1 d DU . .
F7 F 1.0943(7) 1.4003(9) 0.0457(8) 0.101(6) Uani 0.44(2) 1 d PDU B 3
F8 F 1.1458(8) 1.3091(10) 0.0203(6) 0.092(6) Uani 0.44(2) 1 d PDU B 3
F9 F 1.1537(8) 1.3558(14) 0.1007(6) 0.116(7) Uani 0.44(2) 1 d PDU B 3
F7' F 1.1011(7) 1.3768(11) 0.0231(6) 0.127(6) Uani 0.56(2) 1 d PDU B 4
F8' F 1.1660(4) 1.2964(6) 0.0490(7) 0.088(5) Uani 0.56(2) 1 d PDU B 4
F9' F 1.1338(6) 1.3865(8) 0.0991(5) 0.084(4) Uani 0.56(2) 1 d PDU B 4
F10 F 1.0968(3) 0.7038(3) -0.0323(2) 0.135(2) Uani 1 1 d DU . .
F11 F 1.0390(3) 0.6133(4) -0.0103(3) 0.157(3) Uani 1 1 d DU . .
F12 F 1.0961(2) 0.6506(3) 0.0418(2) 0.121(2) Uani 1 1 d DU . .
F13 F 0.75962(19) 1.3545(3) 0.1634(2) 0.1087(18) Uani 1 1 d DU . .
F14 F 0.71309(19) 1.2474(4) 0.1714(2) 0.1137(18) Uani 1 1 d DU . .
F15 F 0.7519(2) 1.2979(4) 0.2380(2) 0.127(2) Uani 1 1 d DU . .
F16 F 0.6833(3) 0.9611(5) -0.0190(3) 0.173(3) Uani 1 1 d DU . .
F17 F 0.7232(3) 0.8757(5) -0.0694(3) 0.192(3) Uani 1 1 d DU . .
F18 F 0.7306(3) 1.0059(5) -0.0784(3) 0.183(3) Uani 1 1 d DU . .
N1 N 0.94937(18) 1.0257(3) 0.09126(17) 0.0384(11) Uani 1 1 d . . .
N2 N 1.01797(17) 0.8758(3) 0.18884(16) 0.0325(10) Uani 1 1 d . . .
N3 N 0.88674(18) 0.9776(3) 0.25278(17) 0.0357(11) Uani 1 1 d . . .
O1 O 0.90465(15) 0.9086(2) 0.14785(14) 0.0380(9) Uani 1 1 d . . .
O2 O 0.97540(15) 1.0497(2) 0.18875(15) 0.0383(9) Uani 1 1 d . . .

loop_
_atom_site_aniso_label
_atom_site_aniso_U_11
_atom_site_aniso_U_22
_atom_site_aniso_U_33
_atom_site_aniso_U_23
_atom_site_aniso_U_13
_atom_site_aniso_U_12
Ir1 0.03176(13) 0.02703(14) 0.02891(13) 0.00000(9) 0.00136(9) 0.00251(9)
P1 0.0434(8) 0.0280(8) 0.0330(8) 0.0008(6) -0.0004(6) 0.0013(6)
P2 0.0359(8) 0.0329(9) 0.0330(8) -0.0013(6) -0.0021(6) -0.0004(6)
C1 0.044(3) 0.051(4) 0.046(3) -0.002(3) -0.001(3) 0.007(3)
C2 0.041(4) 0.073(5) 0.067(4) -0.005(4) 0.005(3) 0.013(3)
C3 0.055(4) 0.073(5) 0.063(4) -0.002(4) 0.015(3) 0.025(4)
C4 0.060(4) 0.052(4) 0.042(3) 0.001(3) 0.012(3) 0.017(3)
C5 0.050(3) 0.032(3) 0.032(3) 0.005(3) 0.007(3) 0.005(3)
C6 0.045(3) 0.026(3) 0.033(3) 0.004(2) 0.003(2) 0.000(2)
C7 0.070(4) 0.033(3) 0.036(3) -0.002(3) 0.002(3) 0.010(3)
C8 0.067(4) 0.035(3) 0.041(3) 0.000(3) -0.012(3) 0.001(3)
C9 0.054(4) 0.030(3) 0.047(3) 0.008(3) -0.013(3) -0.004(3)
C10 0.040(3) 0.031(3) 0.040(3) 0.003(3) 0.001(2) 0.003(2)
C11 0.041(3) 0.021(3) 0.032(3) 0.003(2) 0.000(2) -0.003(2)
C12 0.071(5) 0.064(5) 0.058(4) -0.002(4) -0.017(4) 0.005(4)
C13 0.038(3) 0.049(4) 0.040(3) 0.003(3) 0.002(2) 0.003(3)
C14 0.045(4) 0.058(4) 0.054(4) 0.002(3) 0.009(3) 0.001(3)
C15 0.047(4) 0.069(5) 0.053(4) -0.006(3) 0.012(3) 0.016(3)
C16 0.055(4) 0.042(4) 0.045(4) -0.009(3) 0.004(3) 0.016(3)
C17 0.044(3) 0.032(3) 0.032(3) -0.006(2) -0.006(2) 0.006(3)
C18 0.041(3) 0.032(3) 0.030(3) -0.001(2) -0.004(2) 0.003(2)
C19 0.039(3) 0.029(3) 0.030(3) -0.001(2) -0.006(2) 0.001(2)
C20 0.041(3) 0.035(3) 0.041(3) 0.001(3) -0.001(2) 0.001(3)
C21 0.049(4) 0.043(4) 0.043(3) 0.008(3) -0.003(3) -0.012(3)
C22 0.062(4) 0.031(3) 0.061(4) 0.002(3) -0.002(3) -0.005(3)
C23 0.054(4) 0.034(4) 0.056(4) -0.003(3) -0.003(3) -0.001(3)
C24 0.067(5) 0.062(5) 0.067(4) 0.017(4) -0.004(4) -0.016(4)
C25 0.049(3) 0.034(3) 0.039(3) 0.010(3) 0.001(3) -0.001(3)
C26 0.053(4) 0.058(4) 0.041(3) 0.001(3) -0.002(3) 0.015(3)
C27 0.070(4) 0.054(4) 0.051(4) 0.005(3) 0.012(3) 0.014(3)
C28 0.052(4) 0.057(4) 0.060(4) 0.005(3) 0.016(3) 0.010(3)
C29 0.056(4) 0.077(5) 0.066(5) 0.003(4) -0.013(3) 0.013(4)
C30 0.059(4) 0.054(4) 0.050(4) -0.004(3) -0.003(3) 0.008(3)
C31 0.043(3) 0.028(3) 0.034(3) 0.000(2) -0.003(2) -0.001(2)
C32 0.064(4) 0.039(4) 0.053(4) -0.008(3) 0.013(3) -0.006(3)
C33 0.077(5) 0.034(4) 0.067(4) -0.006(3) 0.017(4) -0.011(3)
C34 0.060(4) 0.042(4) 0.051(4) 0.001(3) 0.006(3) -0.018(3)
C35 0.059(4) 0.046(4) 0.059(4) -0.007(3) 0.012(3) -0.004(3)
C36 0.058(4) 0.030(3) 0.055(4) -0.008(3) 0.007(3) -0.008(3)
C37 0.084(6) 0.086(6) 0.088(6) 0.011(5) 0.019(5) 0.017(5)
C38 0.094(6) 0.071(5) 0.079(6) -0.007(5) 0.014(5) -0.018(5)
C39 0.056(4) 0.065(4) 0.045(3) 0.006(3) -0.006(3) -0.001(3)
C40 0.038(3) 0.044(4) 0.038(3) -0.003(2) -0.001(2) 0.005(2)
C41 0.062(4) 0.134(6) 0.071(5) 0.038(4) -0.015(3) -0.033(4)
C42 0.071(5) 0.179(8) 0.101(6) 0.045(5) -0.027(4) -0.057(5)
C43 0.064(4) 0.137(7) 0.070(5) 0.015(4) -0.020(4) -0.008(4)
C44 0.069(4) 0.103(6) 0.049(4) 0.016(4) -0.009(3) 0.007(4)
C45 0.088(5) 0.173(8) 0.104(6) 0.026(6) -0.027(5) -0.015(6)
C46 0.067(4) 0.038(4) 0.052(4) 0.005(3) 0.009(3) -0.002(3)
C47 0.046(3) 0.033(3) 0.032(3) -0.005(2) -0.006(2) 0.000(3)
C48 0.052(4) 0.041(4) 0.054(4) 0.000(3) 0.009(3) 0.001(3)
C49 0.056(4) 0.058(4) 0.053(4) 0.003(3) 0.012(3) 0.008(3)
C50 0.077(4) 0.044(4) 0.040(4) 0.001(3) 0.003(3) 0.024(3)
C51 0.084(5) 0.035(4) 0.061(4) 0.005(3) 0.011(4) 0.010(3)
C52 0.110(6) 0.070(5) 0.068(5) 0.006(4) 0.006(5) 0.023(5)
F1 0.059(4) 0.117(7) 0.118(6) 0.053(5) -0.020(4) -0.019(4)
F2 0.069(4) 0.083(5) 0.094(6) -0.003(4) -0.027(4) 0.020(3)
F3 0.088(5) 0.116(6) 0.065(4) -0.007(4) -0.034(3) -0.002(4)
F1' 0.058(10) 0.079(12) 0.081(13) -0.016(9) -0.021(8) -0.008(8)
F2' 0.046(10) 0.083(13) 0.076(11) 0.013(9) -0.017(8) -0.013(9)
F3' 0.095(15) 0.114(15) 0.100(16) 0.008(10) -0.006(10) 0.010(10)
F4 0.085(3) 0.088(3) 0.130(4) 0.011(3) 0.053(3) -0.020(3)
F5 0.100(4) 0.096(3) 0.112(4) 0.054(3) 0.015(3) -0.013(3)
F6 0.082(3) 0.132(4) 0.111(4) 0.008(3) -0.006(3) -0.062(3)
F7 0.119(9) 0.075(8) 0.108(10) 0.021(7) 0.047(8) -0.024(6)
F8 0.102(9) 0.084(8) 0.089(9) 0.001(7) 0.034(7) -0.031(7)
F9 0.109(10) 0.102(11) 0.136(10) 0.006(8) 0.004(8) -0.041(8)
F7' 0.148(9) 0.117(9) 0.116(9) 0.036(7) 0.019(8) -0.060(7)
F8' 0.083(6) 0.068(6) 0.113(9) -0.007(6) 0.047(6) -0.030(5)
F9' 0.080(7) 0.060(6) 0.113(7) -0.033(5) 0.029(5) -0.036(5)
F10 0.185(5) 0.104(4) 0.117(4) 0.025(3) 0.086(4) 0.078(4)
F11 0.179(6) 0.103(4) 0.189(6) -0.069(4) 0.013(5) 0.049(4)
F12 0.125(4) 0.123(4) 0.116(4) 0.022(3) 0.030(3) 0.079(4)
F13 0.082(3) 0.089(3) 0.154(5) 0.028(3) 0.019(3) 0.039(3)
F14 0.056(3) 0.135(4) 0.150(5) -0.002(4) 0.011(3) 0.018(3)
F15 0.106(4) 0.159(5) 0.117(4) -0.010(4) 0.029(3) 0.063(4)
F16 0.086(4) 0.241(7) 0.192(7) 0.026(6) -0.059(4) -0.003(5)
F17 0.174(6) 0.191(6) 0.211(7) -0.035(5) -0.135(5) -0.017(5)
F18 0.141(5) 0.245(7) 0.165(6) 0.047(6) -0.085(5) 0.000(5)
N1 0.050(3) 0.032(3) 0.034(3) -0.004(2) 0.000(2) -0.006(2)
N2 0.034(3) 0.037(3) 0.027(2) -0.002(2) -0.0010(19) 0.002(2)
N3 0.043(3) 0.032(3) 0.033(3) 0.003(2) 0.003(2) 0.005(2)
O1 0.040(2) 0.040(2) 0.035(2) -0.0013(17) -0.0036(17) -0.0042(17)
O2 0.046(2) 0.028(2) 0.041(2) 0.0016(17) -0.0025(18) -0.0008(18)

loop_
_atom_type_symbol
_atom_type_description
_atom_type_scat_dispersion_real
_atom_type_scat_dispersion_imag
_atom_type_scat_source
C C 0.0033 0.0016 'International Tables Vol C Tables 4.2.6.8 and 6.1.1.4'
H H 0.0000 0.0000 'International Tables Vol C Tables 4.2.6.8 and 6.1.1.4'
N N 0.0061 0.0033 'International Tables Vol C Tables 4.2.6.8 and 6.1.1.4'
O O 0.0106 0.0060 'International Tables Vol C Tables 4.2.6.8 and 6.1.1.4'
F F 0.0171 0.0103 'International Tables Vol C Tables 4.2.6.8 and 6.1.1.4'
P P 0.1023 0.0942 'International Tables Vol C Tables 4.2.6.8 and 6.1.1.4'
Ir Ir -1.4442 7.9887 'International Tables Vol C Tables 4.2.6.8 and 6.1.1.4'

loop_
_geom_angle_atom_site_label_1
_geom_angle_atom_site_label_2
_geom_angle_atom_site_label_3
_geom_angle
_geom_angle_site_symmetry_1
_geom_angle_site_symmetry_3
C11 Ir1 C19 93.8(2) . .
C11 Ir1 N3 81.5(2) . .
C19 Ir1 N3 96.4(2) . .
C11 Ir1 N2 95.0(2) . .
C19 Ir1 N2 81.3(2) . .
N3 Ir1 N2 175.63(17) . .
C11 Ir1 O1 171.23(19) . .
C19 Ir1 O1 88.50(17) . .
N3 Ir1 O1 89.88(16) . .
N2 Ir1 O1 93.75(15) . .
C11 Ir1 O2 89.38(18) . .
C19 Ir1 O2 172.35(19) . .
N3 Ir1 O2 90.99(16) . .
N2 Ir1 O2 91.48(16) . .
O1 Ir1 O2 89.42(13) . .
O2 P1 N1 117.4(2) . .
O2 P1 C31 109.3(2) . .
N1 P1 C31 104.9(2) . .
O2 P1 C25 106.8(2) . .
N1 P1 C25 111.7(3) . .
C31 P1 C25 106.3(3) . .
O1 P2 N1 118.8(2) . .
O1 P2 C40 108.3(2) . .
N1 P2 C40 107.8(3) . .
O1 P2 C47 108.9(2) . .
N1 P2 C47 108.1(3) . .
C40 P2 C47 104.1(3) . .
N3 C1 C2 122.0(6) . .
N3 C1 H1 119.0 . .
C2 C1 H1 119.0 . .
C3 C2 C1 119.1(6) . .
C3 C2 H2 120.4 . .
C1 C2 H2 120.4 . .
C2 C3 C4 119.0(6) . .
C2 C3 H3 120.5 . .
C4 C3 H3 120.5 . .
C5 C4 C3 120.3(6) . .
C5 C4 H4 119.9 . .
C3 C4 H4 119.9 . .
N3 C5 C4 120.3(6) . .
N3 C5 C6 113.1(5) . .
C4 C5 C6 126.7(6) . .
C7 C6 C11 120.2(5) . .
C7 C6 C5 124.1(5) . .
C11 C6 C5 115.7(5) . .
C8 C7 C6 121.2(6) . .
C8 C7 H7 119.4 . .
C6 C7 H7 119.4 . .
C7 C8 C9 118.9(6) . .
C7 C8 H8 120.6 . .
C9 C8 H8 120.6 . .
C8 C9 C10 121.0(6) . .
C8 C9 C12 120.1(5) . .
C10 C9 C12 118.9(6) . .
C11 C10 C9 121.8(6) . .
C11 C10 H10 119.1 . .
C9 C10 H10 119.1 . .
C10 C11 C6 116.9(5) . .
C10 C11 Ir1 129.1(4) . .
C6 C11 Ir1 113.9(4) . .
F1 C12 F3 107.2(6) . .
F1 C12 F2 104.6(7) . .
F3 C12 F2 100.4(6) . .
F1 C12 F3' 116.7(16) . .
F3 C12 F3' 72.4(17) . .
F2 C12 F3' 28.2(16) . .
F1 C12 F1' 72.0(13) . .
F3 C12 F1' 39.5(13) . .
F2 C12 F1' 126.6(12) . .
F3' C12 F1' 103.9(17) . .
F1 C12 F2' 32.9(10) . .
F3 C12 F2' 125.7(12) . .
F2 C12 F2' 74.5(13) . .
F3' C12 F2' 94.3(18) . .
F1' C12 F2' 100.5(14) . .
F1 C12 C9 114.4(6) . .
F3 C12 C9 115.8(6) . .
F2 C12 C9 113.1(6) . .
F3' C12 C9 122.1(17) . .
F1' C12 C9 116.4(10) . .
F2' C12 C9 115.6(11) . .
N2 C13 C14 121.3(6) . .
N2 C13 H13 119.3 . .
C14 C13 H13 119.3 . .
C15 C14 C13 119.6(6) . .
C15 C14 H14 120.2 . .
C13 C14 H14 120.2 . .
C14 C15 C16 119.0(6) . .
C14 C15 H15 120.5 . .
C16 C15 H15 120.5 . .
C17 C16 C15 119.9(6) . .
C17 C16 H16 120.1 . .
C15 C16 H16 120.1 . .
N2 C17 C16 120.0(5) . .
N2 C17 C18 113.9(5) . .
C16 C17 C18 126.0(5) . .
C23 C18 C19 120.8(5) . .
C23 C18 C17 123.2(5) . .
C19 C18 C17 115.9(5) . .
C20 C19 C18 117.8(5) . .
C20 C19 Ir1 129.0(4) . .
C18 C19 Ir1 113.2(4) . .
C19 C20 C21 120.8(6) . .
C19 C20 H20 119.6 . .
C21 C20 H20 119.6 . .
C20 C21 C22 120.9(6) . .
C20 C21 C24 121.5(6) . .
C22 C21 C24 117.6(6) . .
C23 C22 C21 119.7(6) . .
C23 C22 H22 120.2 . .
C21 C22 H22 120.2 . .
C22 C23 C18 120.0(6) . .
C22 C23 H23 120.0 . .
C18 C23 H23 120.0 . .
F4 C24 F6 102.5(5) . .
F4 C24 F5 102.7(5) . .
F6 C24 F5 101.7(5) . .
F4 C24 C21 116.7(5) . .
F6 C24 C21 114.7(5) . .
F5 C24 C21 116.4(5) . .
C30 C25 C26 118.4(6) . .
C30 C25 P1 122.4(5) . .
C26 C25 P1 119.2(5) . .
C27 C26 C25 121.0(6) . .
C27 C26 H26 119.5 . .
C25 C26 H26 119.5 . .
C28 C27 C26 119.5(6) . .
C28 C27 H27 120.3 . .
C26 C27 H27 120.3 . .
C29 C28 C27 120.7(6) . .
C29 C28 C37 119.2(7) . .
C27 C28 C37 120.0(6) . .
C28 C29 C30 120.3(7) . .
C28 C29 H29 119.9 . .
C30 C29 H29 119.9 . .
C25 C30 C29 120.0(6) . .
C25 C30 H30 120.0 . .
C29 C30 H30 120.0 . .
C36 C31 C32 118.0(5) . .
C36 C31 P1 119.4(4) . .
C32 C31 P1 122.6(5) . .
C33 C32 C31 120.6(6) . .
C33 C32 H32 119.7 . .
C31 C32 H32 119.7 . .
C34 C33 C32 119.8(6) . .
C34 C33 H33 120.1 . .
C32 C33 H33 120.1 . .
C35 C34 C33 120.8(6) . .
C35 C34 C38 120.6(6) . .
C33 C34 C38 118.6(6) . .
C34 C35 C36 119.2(6) . .
C34 C35 H35 120.4 . .
C36 C35 H35 120.4 . .
C35 C36 C31 121.5(6) . .
C35 C36 H36 119.2 . .
C31 C36 H36 119.2 . .
F14 C37 F15 104.3(6) . .
F14 C37 F13 101.7(6) . .
F15 C37 F13 104.3(6) . .
F14 C37 C28 114.9(6) . .
F15 C37 C28 115.7(6) . .
F13 C37 C28 114.4(6) . .
F9' C38 F8 124.4(10) . .
F9' C38 F8' 101.3(8) . .
F8 C38 F8' 39.3(7) . .
F9' C38 F7' 102.6(10) . .
F8 C38 F7' 70.0(9) . .
F8' C38 F7' 105.8(9) . .
F9' C38 F9 29.9(9) . .
F8 C38 F9 108.1(11) . .
F8' C38 F9 75.1(10) . .
F7' C38 F9 123.5(12) . .
F9' C38 F7 77.3(10) . .
F8 C38 F7 97.9(10) . .
F8' C38 F7 127.3(10) . .
F7' C38 F7 30.2(9) . .
F9 C38 F7 104.6(12) . .
F9' C38 C34 115.3(7) . .
F8 C38 C34 117.1(8) . .
F8' C38 C34 114.4(7) . .
F7' C38 C34 115.8(8) . .
F9 C38 C34 114.1(10) . .
F7 C38 C34 113.2(9) . .
C44 C39 C40 122.0(7) . .
C44 C39 H39 119.0 . .
C40 C39 H39 119.0 . .
C41 C40 C39 118.8(6) . .
C41 C40 P2 119.7(5) . .
C39 C40 P2 121.5(5) . .
C40 C41 C42 118.8(8) . .
C40 C41 H41 120.6 . .
C42 C41 H41 120.6 . .
C43 C42 C41 120.4(8) . .
C43 C42 H42 119.8 . .
C41 C42 H42 119.8 . .
C44 C43 C42 120.2(8) . .
C44 C43 C45 119.3(8) . .
C42 C43 C45 120.4(8) . .
C43 C44 C39 119.6(7) . .
C43 C44 H44 120.2 . .
C39 C44 H44 120.2 . .
F17 C45 F16 105.3(8) . .
F17 C45 F18 103.7(8) . .
F16 C45 F18 98.9(8) . .
F17 C45 C43 114.9(8) . .
F16 C45 C43 116.1(8) . .
F18 C45 C43 116.0(7) . .
C51 C46 C47 119.9(6) . .
C51 C46 H46 120.0 . .
C47 C46 H46 120.0 . .
C48 C47 C46 118.8(6) . .
C48 C47 P2 123.0(5) . .
C46 C47 P2 118.2(5) . .
C47 C48 C49 121.2(6) . .
C47 C48 H48 119.4 . .
C49 C48 H48 119.4 . .
C50 C49 C48 119.3(6) . .
C50 C49 H49 120.4 . .
C48 C49 H49 120.4 . .
C49 C50 C51 120.6(6) . .
C49 C50 C52 120.3(7) . .
C51 C50 C52 119.0(6) . .
C46 C51 C50 120.2(6) . .
C46 C51 H51 119.9 . .
C50 C51 H51 119.9 . .
F10 C52 F11 104.9(7) . .
F10 C52 F12 102.3(6) . .
F11 C52 F12 98.5(6) . .
F10 C52 C50 117.9(6) . .
F11 C52 C50 116.4(6) . .
F12 C52 C50 114.2(6) . .
P2 N1 P1 123.6(3) . .
C13 N2 C17 120.0(5) . .
C13 N2 Ir1 124.6(4) . .
C17 N2 Ir1 115.3(4) . .
C1 N3 C5 119.2(5) . .
C1 N3 Ir1 125.0(4) . .
C5 N3 Ir1 115.8(4) . .
P2 O1 Ir1 123.4(2) . .
P1 O2 Ir1 124.8(2) . .

loop_
_geom_bond_atom_site_label_1
_geom_bond_atom_site_label_2
_geom_bond_distance
_geom_bond_site_symmetry_2
Ir1 C11 1.977(5) .
Ir1 C19 1.998(5) .
Ir1 N3 2.030(4) .
Ir1 N2 2.036(4) .
Ir1 O1 2.205(4) .
Ir1 O2 2.214(4) .
P1 O2 1.509(4) .
P1 N1 1.596(5) .
P1 C31 1.798(6) .
P1 C25 1.808(6) .
P2 O1 1.510(4) .
P2 N1 1.593(5) .
P2 C40 1.808(6) .
P2 C47 1.813(6) .
C1 N3 1.338(7) .
C1 C2 1.384(8) .
C1 H1 0.9300 .
C2 C3 1.375(10) .
C2 H2 0.9300 .
C3 C4 1.383(9) .
C3 H3 0.9300 .
C4 C5 1.374(8) .
C4 H4 0.9300 .
C5 N3 1.372(7) .
C5 C6 1.459(8) .
C6 C7 1.407(8) .
C6 C11 1.427(7) .
C7 C8 1.371(8) .
C7 H7 0.9300 .
C8 C9 1.382(9) .
C8 H8 0.9300 .
C9 C10 1.391(8) .
C9 C12 1.441(8) .
C10 C11 1.386(7) .
C10 H10 0.9300 .
C12 F1 1.368(5) .
C12 F3 1.376(5) .
C12 F2 1.376(5) .
C12 F3' 1.392(6) .
C12 F1' 1.396(6) .
C12 F2' 1.396(6) .
C13 N2 1.347(7) .
C13 C14 1.381(8) .
C13 H13 0.9300 .
C14 C15 1.371(9) .
C14 H14 0.9300 .
C15 C16 1.389(9) .
C15 H15 0.9300 .
C16 C17 1.386(8) .
C16 H16 0.9300 .
C17 N2 1.361(7) .
C17 C18 1.457(8) .
C18 C23 1.396(8) .
C18 C19 1.418(8) .
C19 C20 1.383(8) .
C20 C21 1.385(8) .
C20 H20 0.9300 .
C21 C22 1.389(9) .
C21 C24 1.425(8) .
C22 C23 1.369(9) .
C22 H22 0.9300 .
C23 H23 0.9300 .
C24 F4 1.365(5) .
C24 F6 1.369(5) .
C24 F5 1.374(5) .
C25 C30 1.381(8) .
C25 C26 1.388(8) .
C26 C27 1.383(9) .
C26 H26 0.9300 .
C27 C28 1.367(9) .
C27 H27 0.9300 .
C28 C29 1.356(9) .
C28 C37 1.449(9) .
C29 C30 1.397(9) .
C29 H29 0.9300 .
C30 H30 0.9300 .
C31 C36 1.388(8) .
C31 C32 1.388(8) .
C32 C33 1.379(9) .
C32 H32 0.9300 .
C33 C34 1.374(9) .
C33 H33 0.9300 .
C34 C35 1.367(8) .
C34 C38 1.443(9) .
C35 C36 1.378(8) .
C35 H35 0.9300 .
C36 H36 0.9300 .
C37 F14 1.365(5) .
C37 F15 1.366(5) .
C37 F13 1.372(5) .
C38 F9' 1.373(5) .
C38 F8 1.379(5) .
C38 F8' 1.384(5) .
C38 F7' 1.384(5) .
C38 F9 1.389(6) .
C38 F7 1.390(6) .
C39 C44 1.363(9) .
C39 C40 1.365(8) .
C39 H39 0.9300 .
C40 C41 1.362(9) .
C41 C42 1.404(11) .
C41 H41 0.9300 .
C42 C43 1.360(12) .
C42 H42 0.9300 .
C43 C44 1.339(11) .
C43 C45 1.436(11) .
C44 H44 0.9300 .
C45 F17 1.359(5) .
C45 F16 1.368(5) .
C45 F18 1.382(5) .
C46 C51 1.367(9) .
C46 C47 1.401(8) .
C46 H46 0.9300 .
C47 C48 1.367(8) .
C48 C49 1.376(8) .
C48 H48 0.9300 .
C49 C50 1.370(9) .
C49 H49 0.9300 .
C50 C51 1.370(9) .
C50 C52 1.406(9) .
C51 H51 0.9300 .
C52 F10 1.355(5) .
C52 F11 1.366(5) .
C52 F12 1.368(5) .
